data_4511726
loop_
_publ_author_name
'Vologzhanina, Anna V.'
'Golovanov, Alexandr A.'
'Gusev, Dmitry M.'
'Odin, Ivan S.'
'Apreyan, Ruben A.'
'Suponitsky, Kyrill Yu.'

_publ_section_title
;
 Intermolecular Interactions and Second-Harmonic Generation Properties of
 (E)-1,5-Diarylpentenyn-1-ones
;
_journal_issue 9
_journal_name_full 'Crystal Growth &amp; Design'
_journal_page_first 4402
_journal_paper_doi 10.1021/cg500512e
_journal_volume 14
_journal_year 2014
_chemical_formula_moiety 'C18 H14 O2'
_chemical_formula_sum 'C18 H14 O2'
_chemical_formula_weight 262.29
_chemical_name_systematic
; 
(E)-1-(4-Methoxyphenyl)-5-phenylpent-2-en-4-yn-1-one  
;
_space_group_IT_number 19
_symmetry_cell_setting orthorhombic
_symmetry_space_group_name_Hall 'P 2ac 2ab'
_symmetry_space_group_name_H-M 'P 21 21 21'
_atom_sites_solution_hydrogens geom
_atom_sites_solution_primary direct
_atom_sites_solution_secondary difmap
_audit_creation_method SHELXL-97
_cell_angle_alpha 90.00
_cell_angle_beta 90.00
_cell_angle_gamma 90.00
_cell_formula_units_Z 4
_cell_length_a 5.402(3)
_cell_length_b 14.878(8)
_cell_length_c 16.625(10)
_cell_measurement_reflns_used 935
_cell_measurement_temperature 100(2)
_cell_measurement_theta_max 26.99
_cell_measurement_theta_min 3.68
_cell_volume 1336.2(13)
_computing_cell_refinement 'APEX2 (Bruker, 2005)'
_computing_data_collection 'APEX2 (Bruker, 2005)'
_computing_data_reduction 'APEX2 (Bruker, 2005)'
_computing_molecular_graphics 'SHELXTL ver. 5.1 (Sheldrick, 2008)'
_computing_publication_material 'SHELXTL ver. 5.1 (Sheldrick, 2008)'
_computing_structure_refinement 'SHELXTL ver. 5.1 (Sheldrick, 2008)'
_computing_structure_solution 'SHELXTL ver. 5.1 (Sheldrick, 2008)'
_diffrn_ambient_temperature 100(2)
_diffrn_measured_fraction_theta_full 0.994
_diffrn_measured_fraction_theta_max 0.994
_diffrn_measurement_device_type 'Bruker APEX-II CCD'
_diffrn_measurement_method '\w scans'
_diffrn_radiation_monochromator graphite
_diffrn_radiation_source 'fine-focus sealed tube'
_diffrn_radiation_type MoK\a
_diffrn_radiation_wavelength 0.71073
_diffrn_reflns_av_R_equivalents 0.0577
_diffrn_reflns_av_sigmaI/netI 0.0850
_diffrn_reflns_limit_h_max 6
_diffrn_reflns_limit_h_min -6
_diffrn_reflns_limit_k_max 18
_diffrn_reflns_limit_k_min -16
_diffrn_reflns_limit_l_max 12
_diffrn_reflns_limit_l_min -20
_diffrn_reflns_number 5934
_diffrn_reflns_theta_full 26.00
_diffrn_reflns_theta_max 26.00
_diffrn_reflns_theta_min 2.45
_diffrn_standards_number 0
_exptl_absorpt_coefficient_mu 0.084
_exptl_absorpt_correction_type none
_exptl_crystal_colour yellow
_exptl_crystal_density_diffrn 1.304
_exptl_crystal_density_method 'not measured'
_exptl_crystal_description needle
_exptl_crystal_F_000 552
_exptl_crystal_size_max 0.53
_exptl_crystal_size_mid 0.09
_exptl_crystal_size_min 0.08
_refine_diff_density_max 0.161
_refine_diff_density_min -0.169
_refine_diff_density_rms 0.042
_refine_ls_extinction_method none
_refine_ls_goodness_of_fit_ref 1.003
_refine_ls_hydrogen_treatment constr
_refine_ls_matrix_type full
_refine_ls_number_parameters 182
_refine_ls_number_reflns 2624
_refine_ls_number_restraints 0
_refine_ls_restrained_S_all 1.003
_refine_ls_R_factor_all 0.0889
_refine_ls_R_factor_gt 0.0475
_refine_ls_shift/su_max 0.000
_refine_ls_shift/su_mean 0.000
_refine_ls_structure_factor_coef Fsqd
_refine_ls_weighting_details 'calc w=1/[\s^2^(Fo^2^)+(0.0250P)^2^+0.2000P] where P=(Fo^2^+2Fc^2^)/3'
_refine_ls_weighting_scheme calc
_refine_ls_wR_factor_gt 0.0804
_refine_ls_wR_factor_ref 0.0945
_reflns_number_gt 1801
_reflns_number_total 2624
_reflns_threshold_expression I>2\s(I)
_cod_data_source_file cg500512e_si_001.cif
_cod_data_source_block 2c
_cod_depositor_comments
;
The following automatic conversions were performed:

'_symmetry_cell_setting' value 'Orthorhombic' changed to
'orthorhombic' according to
/usr/data/users/saulius/crontab/automatic-downloads/rss-feeds/ACS/lib/dictionaries/cif_core.dic
dictionary named 'cif_core.dic' version 2.4.2 from 2011-04-26.

Automatic conversion script
Id: cif_fix_values 2281 2013-09-26 08:29:07Z andrius 

 Adding full bibliography for 4511725--4511729.cif.
;
_cod_original_cell_volume 1336.0(13)
_cod_database_code 4511726

loop_
_symmetry_equiv_pos_as_xyz
'x, y, z'
'-x+1/2, -y, z+1/2'
'-x, y+1/2, -z+1/2'
'x+1/2, -y+1/2, -z'

loop_
_atom_site_label
_atom_site_type_symbol
_atom_site_fract_x
_atom_site_fract_y
_atom_site_fract_z
_atom_site_U_iso_or_equiv
_atom_site_adp_type
_atom_site_occupancy
_atom_site_symmetry_multiplicity
_atom_site_calc_flag
_atom_site_refinement_flags
O1 O 1.0612(4) 0.57955(13) 0.22425(11) 0.0361(5) Uani 1 1 d .
O2 O 1.0733(3) 0.90688(12) 0.47020(11) 0.0289(5) Uani 1 1 d .
C1 C 0.9170(5) 0.64390(19) 0.23043(15) 0.0243(6) Uani 1 1 d .
C2 C 0.7004(5) 0.6497(2) 0.17682(16) 0.0272(6) Uani 1 1 d .
H2A H 0.5798 0.6950 0.1861 0.033 Uiso 1 1 calc R
C3 C 0.6697(5) 0.59299(19) 0.11588(16) 0.0278(6) Uani 1 1 d .
H3A H 0.7893 0.5467 0.1097 0.033 Uiso 1 1 calc R
C4 C 0.4726(5) 0.59576(19) 0.05907(16) 0.0269(6) Uani 1 1 d .
C5 C 0.3195(5) 0.59774(19) 0.00633(16) 0.0257(6) Uani 1 1 d .
C6 C 0.1468(4) 0.59964(19) -0.05906(15) 0.0248(6) Uani 1 1 d .
C7 C -0.0541(5) 0.6583(2) -0.05937(16) 0.0275(6) Uani 1 1 d .
H7A H -0.0773 0.6991 -0.0161 0.033 Uiso 1 1 calc R
C8 C -0.2193(5) 0.65716(19) -0.12258(17) 0.0294(7) Uani 1 1 d .
H8A H -0.3562 0.6973 -0.1223 0.035 Uiso 1 1 calc R
C9 C -0.1890(5) 0.59844(19) -0.18642(17) 0.0290(7) Uani 1 1 d .
H9A H -0.3055 0.5975 -0.2292 0.035 Uiso 1 1 calc R
C10 C 0.0138(4) 0.54083(19) -0.18729(16) 0.0266(7) Uani 1 1 d .
H10A H 0.0374 0.5010 -0.2313 0.032 Uiso 1 1 calc R
C11 C 0.1806(5) 0.54116(18) -0.12472(16) 0.0261(6) Uani 1 1 d .
H11A H 0.3191 0.5018 -0.1258 0.031 Uiso 1 1 calc R
C12 C 0.9626(4) 0.71471(18) 0.29169(15) 0.0204(6) Uani 1 1 d .
C13 C 0.8057(5) 0.78933(18) 0.30195(15) 0.0257(6) Uani 1 1 d .
H13A H 0.6664 0.7963 0.2676 0.031 Uiso 1 1 calc R
C14 C 0.8501(5) 0.85258(19) 0.36090(15) 0.0254(6) Uani 1 1 d .
H14A H 0.7435 0.9030 0.3663 0.030 Uiso 1 1 calc R
C15 C 1.0503(5) 0.84238(18) 0.41215(15) 0.0243(6) Uani 1 1 d .
C16 C 1.2111(5) 0.77026(18) 0.40256(16) 0.0262(6) Uani 1 1 d .
H16A H 1.3505 0.7638 0.4369 0.031 Uiso 1 1 calc R
C17 C 1.1659(5) 0.70778(18) 0.34227(15) 0.0236(6) Uani 1 1 d .
H17A H 1.2774 0.6590 0.3355 0.028 Uiso 1 1 calc R
C18 C 1.2705(5) 0.8969(2) 0.52707(17) 0.0323(7) Uani 1 1 d .
H18A H 1.2644 0.9463 0.5660 0.048 Uiso 1 1 calc R
H18B H 1.4296 0.8981 0.4988 0.048 Uiso 1 1 calc R
H18C H 1.2524 0.8395 0.5554 0.048 Uiso 1 1 calc R

loop_
_atom_site_aniso_label
_atom_site_aniso_U_11
_atom_site_aniso_U_22
_atom_site_aniso_U_33
_atom_site_aniso_U_23
_atom_site_aniso_U_13
_atom_site_aniso_U_12
O1 0.0336(10) 0.0318(12) 0.0430(12) -0.0059(9) -0.0086(10) 0.0089(10)
O2 0.0279(9) 0.0245(11) 0.0342(11) -0.0052(9) -0.0033(9) 0.0017(10)
C1 0.0200(13) 0.0211(15) 0.0317(16) 0.0018(13) 0.0029(12) -0.0026(13)
C2 0.0235(13) 0.0239(16) 0.0343(17) -0.0023(13) -0.0001(13) 0.0018(13)
C3 0.0253(13) 0.0235(16) 0.0345(16) 0.0007(13) -0.0019(13) -0.0009(14)
C4 0.0266(14) 0.0204(16) 0.0338(15) -0.0038(14) 0.0034(13) -0.0017(13)
C5 0.0214(12) 0.0213(16) 0.0344(16) -0.0011(12) -0.0005(13) -0.0036(13)
C6 0.0207(13) 0.0222(15) 0.0313(15) 0.0037(12) -0.0014(12) -0.0046(13)
C7 0.0234(13) 0.0249(16) 0.0343(16) 0.0005(13) 0.0031(13) 0.0007(13)
C8 0.0205(13) 0.0257(17) 0.0420(18) 0.0047(14) 0.0009(13) 0.0034(12)
C9 0.0192(12) 0.0319(17) 0.0360(16) 0.0089(14) -0.0023(13) -0.0022(14)
C10 0.0228(13) 0.0260(17) 0.0310(15) 0.0015(13) -0.0007(12) -0.0059(12)
C11 0.0217(13) 0.0222(16) 0.0346(16) 0.0009(12) -0.0011(13) 0.0006(13)
C12 0.0162(12) 0.0190(15) 0.0260(14) 0.0022(12) 0.0025(11) -0.0011(12)
C13 0.0215(13) 0.0259(16) 0.0296(16) 0.0054(13) -0.0014(12) 0.0000(13)
C14 0.0226(13) 0.0213(16) 0.0321(16) -0.0005(13) 0.0036(12) 0.0036(13)
C15 0.0230(13) 0.0204(16) 0.0297(15) 0.0010(13) 0.0024(12) -0.0031(13)
C16 0.0211(13) 0.0243(16) 0.0333(16) 0.0033(13) -0.0030(13) -0.0005(13)
C17 0.0208(13) 0.0186(16) 0.0314(15) 0.0006(12) 0.0040(12) 0.0000(13)
C18 0.0276(14) 0.0340(17) 0.0351(16) -0.0070(15) -0.0050(13) 0.0003(14)

loop_
_atom_type_symbol
_atom_type_description
_atom_type_scat_dispersion_real
_atom_type_scat_dispersion_imag
_atom_type_scat_source
C C 0.0033 0.0016 'International Tables Vol C Tables 4.2.6.8 and 6.1.1.4'
H H 0.0000 0.0000 'International Tables Vol C Tables 4.2.6.8 and 6.1.1.4'
O O 0.0106 0.0060 'International Tables Vol C Tables 4.2.6.8 and 6.1.1.4'

loop_
_geom_angle_atom_site_label_1
_geom_angle_atom_site_label_2
_geom_angle_atom_site_label_3
_geom_angle
C15 O2 C18 117.5(2)
O1 C1 C2 119.6(2)
O1 C1 C12 120.1(2)
C2 C1 C12 120.3(2)
C3 C2 C1 121.5(3)
C3 C2 H2A 119.2
C1 C2 H2A 119.2
C2 C3 C4 125.5(3)
C2 C3 H3A 117.2
C4 C3 H3A 117.2
C5 C4 C3 174.9(3)
C4 C5 C6 177.3(3)
C7 C6 C11 119.1(2)
C7 C6 C5 121.5(3)
C11 C6 C5 119.4(3)
C8 C7 C6 119.9(3)
C8 C7 H7A 120.0
C6 C7 H7A 120.0
C7 C8 C9 121.1(3)
C7 C8 H8A 119.5
C9 C8 H8A 119.5
C8 C9 C10 119.3(3)
C8 C9 H9A 120.3
C10 C9 H9A 120.3
C11 C10 C9 120.4(3)
C11 C10 H10A 119.8
C9 C10 H10A 119.8
C10 C11 C6 120.2(3)
C10 C11 H11A 119.9
C6 C11 H11A 119.9
C17 C12 C13 117.5(2)
C17 C12 C1 119.6(2)
C13 C12 C1 122.9(2)
C14 C13 C12 121.3(2)
C14 C13 H13A 119.3
C12 C13 H13A 119.3
C13 C14 C15 119.9(2)
C13 C14 H14A 120.1
C15 C14 H14A 120.1
O2 C15 C14 115.4(2)
O2 C15 C16 124.5(2)
C14 C15 C16 120.1(2)
C17 C16 C15 119.3(2)
C17 C16 H16A 120.3
C15 C16 H16A 120.3
C12 C17 C16 121.8(2)
C12 C17 H17A 119.1
C16 C17 H17A 119.1
O2 C18 H18A 109.5
O2 C18 H18B 109.5
H18A C18 H18B 109.5
O2 C18 H18C 109.5
H18A C18 H18C 109.5
H18B C18 H18C 109.5

loop_
_geom_bond_atom_site_label_1
_geom_bond_atom_site_label_2
_geom_bond_distance
O1 C1 1.238(3)
O2 C15 1.367(3)
O2 C18 1.432(3)
C1 C2 1.474(4)
C1 C12 1.486(4)
C2 C3 1.329(4)
C2 H2A 0.9500
C3 C4 1.424(3)
C3 H3A 0.9500
C4 C5 1.206(3)
C5 C6 1.433(4)
C6 C7 1.393(4)
C6 C11 1.408(4)
C7 C8 1.379(4)
C7 H7A 0.9500
C8 C9 1.384(4)
C8 H8A 0.9500
C9 C10 1.391(4)
C9 H9A 0.9500
C10 C11 1.376(4)
C10 H10A 0.9500
C11 H11A 0.9500
C12 C17 1.387(4)
C12 C13 1.407(3)
C13 C14 1.380(4)
C13 H13A 0.9500
C14 C15 1.385(3)
C14 H14A 0.9500
C15 C16 1.390(4)
C16 C17 1.389(4)
C16 H16A 0.9500
C17 H17A 0.9500
C18 H18A 0.9800
C18 H18B 0.9800
C18 H18C 0.9800

loop_
_geom_torsion_atom_site_label_1
_geom_torsion_atom_site_label_2
_geom_torsion_atom_site_label_3
_geom_torsion_atom_site_label_4
_geom_torsion
O1 C1 C2 C3 -7.6(4)
C12 C1 C2 C3 172.5(2)
C1 C2 C3 C4 -177.2(3)
C2 C3 C4 C5 130(3)
C3 C4 C5 C6 3(10)
C4 C5 C6 C7 -139(7)
C4 C5 C6 C11 40(7)
C11 C6 C7 C8 1.4(4)
C5 C6 C7 C8 -178.8(3)
C6 C7 C8 C9 -0.2(4)
C7 C8 C9 C10 -1.1(4)
C8 C9 C10 C11 1.0(4)
C9 C10 C11 C6 0.2(4)
C7 C6 C11 C10 -1.5(4)
C5 C6 C11 C10 178.7(2)
O1 C1 C12 C17 -0.6(4)
C2 C1 C12 C17 179.3(2)
O1 C1 C12 C13 -179.8(2)
C2 C1 C12 C13 0.1(4)
C17 C12 C13 C14 -1.0(4)
C1 C12 C13 C14 178.2(2)
C12 C13 C14 C15 -1.0(4)
C18 O2 C15 C14 177.1(2)
C18 O2 C15 C16 -2.9(4)
C13 C14 C15 O2 -177.8(2)
C13 C14 C15 C16 2.2(4)
O2 C15 C16 C17 178.7(2)
C14 C15 C16 C17 -1.3(4)
C13 C12 C17 C16 1.8(4)
C1 C12 C17 C16 -177.4(2)
C15 C16 C17 C12 -0.7(4)
